data_7151437
loop_
_publ_author_name
'Petr \<Sim\%unek'
'Valerio Bertolasi'
'Anton\'in Ly\<cka'
'Vladim\'ir Mach\'a\<cek'

_publ_section_title
;
 An NMR and X-ray study of the structure of the azo coupling product of
 4-dimethylaminopent-3-en-2-one and benzenediazonium-tetrafluoroborate
;
_journal_issue 18
_journal_name_full 'Org. Biomol. Chem.'
_journal_page_first 3250
_journal_page_last 3256
_journal_paper_doi 10.1039/b303206j
_journal_volume 1
_journal_year 2003
_chemical_formula_moiety 'C19 H21 N5 O'
_chemical_formula_sum 'C19 H21 N5 O'
_chemical_formula_weight 335.41
_chemical_name_systematic
;
(3E,4E)-4-(dimethylamino)-5-[(E)-phenyldiazenyl]pent-4-ene-2,3-dione 
3-(phenylhydrazone)
;
_space_group_IT_number 14
_symmetry_cell_setting monoclinic
_symmetry_space_group_name_Hall '-P 2yn'
_symmetry_space_group_name_H-M 'P 1 21/n 1'
_atom_sites_solution_hydrogens difmap
_atom_sites_solution_primary direct
_atom_sites_solution_secondary difmap
_audit_creation_method SHELXL-97
_cell_angle_alpha 90.00
_cell_angle_beta 101.8290(8)
_cell_angle_gamma 90.00
_cell_formula_units_Z 4
_cell_length_a 10.5524(2)
_cell_length_b 10.8377(2)
_cell_length_c 16.4357(4)
_cell_measurement_reflns_used 8623
_cell_measurement_temperature 295
_cell_measurement_theta_max 28
_cell_measurement_theta_min 3.43
_cell_volume 1839.73(7)
_computing_cell_refinement 'Denzo-SMN (Otwinowski & Minor, 1997)'
_computing_data_collection 'Kappa CCd server software (Nonius, 1997)'
_computing_data_reduction 'Denzo-SMN (Otwinowski & Minor, 1997)'
_computing_molecular_graphics 'ORTEP II (Johnson, 1976)'
_computing_publication_material
;
SHELXL-97 (Sheldrick, 1997); PARST (Nardelli, 1995)
;
_computing_structure_refinement 'SHELXL-97 (Sheldrick, 1997)'
_computing_structure_solution 'SIR92 (Altomare et. al. 1994)'
_diffrn_ambient_temperature 295
_diffrn_measured_fraction_theta_full 0.995
_diffrn_measured_fraction_theta_max 0.995
_diffrn_measurement_device_type 'Nonius Kappa CCd'
_diffrn_measurement_method '\f scans and \w scans'
_diffrn_radiation_monochromator graphite
_diffrn_radiation_source 'fine-focus sealed tube'
_diffrn_radiation_type MoK\a
_diffrn_radiation_wavelength 0.71070
_diffrn_reflns_av_R_equivalents 0.021
_diffrn_reflns_av_sigmaI/netI 0.0309
_diffrn_reflns_limit_h_max 13
_diffrn_reflns_limit_h_min -13
_diffrn_reflns_limit_k_max 14
_diffrn_reflns_limit_k_min -14
_diffrn_reflns_limit_l_max 21
_diffrn_reflns_limit_l_min -21
_diffrn_reflns_number 8623
_diffrn_reflns_theta_full 28.00
_diffrn_reflns_theta_max 28.00
_diffrn_reflns_theta_min 3.43
_exptl_absorpt_coefficient_mu 0.079
_exptl_absorpt_correction_type none
_exptl_crystal_colour red
_exptl_crystal_density_diffrn 1.211
_exptl_crystal_density_method 'not measured'
_exptl_crystal_description prism
_exptl_crystal_F_000 712
_exptl_crystal_size_max 0.36
_exptl_crystal_size_mid 0.27
_exptl_crystal_size_min 0.26
_refine_diff_density_max 0.147
_refine_diff_density_min -0.154
_refine_diff_density_rms 0.032
_refine_ls_extinction_method none
_refine_ls_goodness_of_fit_ref 1.078
_refine_ls_hydrogen_treatment refall
_refine_ls_matrix_type full
_refine_ls_number_parameters 310
_refine_ls_number_reflns 4414
_refine_ls_number_restraints 0
_refine_ls_restrained_S_all 1.078
_refine_ls_R_factor_all 0.0873
_refine_ls_R_factor_gt 0.0540
_refine_ls_shift/su_max 0.000
_refine_ls_shift/su_mean 0.000
_refine_ls_structure_factor_coef Fsqd
_refine_ls_weighting_details 'calc w=1/[\s^2^(Fo^2^)+(0.0666P)^2^+0.3977P] where P=(Fo^2^+2Fc^2^)/3'
_refine_ls_weighting_scheme calc
_refine_ls_wR_factor_gt 0.1307
_refine_ls_wR_factor_ref 0.1634
_reflns_number_gt 2987
_reflns_number_total 4414
_reflns_threshold_expression I>2sigma(I)
_cod_data_source_file b303206j.txt
_cod_data_source_block (1)
_cod_original_sg_symbol_H-M 'P 21/n'
_cod_database_code 7151437

loop_
_symmetry_equiv_pos_as_xyz
'x, y, z'
'-x+1/2, y+1/2, -z+1/2'
'-x, -y, -z'
'x-1/2, -y-1/2, z-1/2'

loop_
_atom_site_label
_atom_site_type_symbol
_atom_site_fract_x
_atom_site_fract_y
_atom_site_fract_z
_atom_site_U_iso_or_equiv
_atom_site_adp_type
_atom_site_occupancy
_atom_site_symmetry_multiplicity
_atom_site_calc_flag
_atom_site_refinement_flags
_atom_site_disorder_assembly
_atom_site_disorder_group
O1 O 0.7795(2) -0.43154(15) 0.49822(13) 0.1075(6) Uani 1 1 d . . .
N1 N 0.58748(12) -0.04441(13) 0.61178(9) 0.0541(4) Uani 1 1 d . . .
N2 N 0.63227(12) -0.10773(12) 0.55811(8) 0.0505(3) Uani 1 1 d . . .
N3 N 0.76893(14) -0.14345(13) 0.40912(9) 0.0572(4) Uani 1 1 d . . .
N4 N 0.69959(15) -0.04213(13) 0.38796(10) 0.0572(4) Uani 1 1 d . . .
N5 N 0.50732(19) -0.33640(15) 0.40395(11) 0.0804(5) Uani 1 1 d . . .
C1 C 0.54472(18) -0.18375(16) 0.51055(11) 0.0572(4) Uani 1 1 d . . .
C2 C 0.58460(18) -0.25340(16) 0.45053(11) 0.0602(4) Uani 1 1 d . . .
C3 C 0.71936(19) -0.24045(16) 0.43645(10) 0.0598(4) Uani 1 1 d . . .
C4 C 0.3828(3) -0.3690(4) 0.4230(3) 0.1073(10) Uani 1 1 d . . .
C5 C 0.5441(5) -0.4023(3) 0.3355(2) 0.1172(12) Uani 1 1 d . . .
C6 C 0.8092(2) -0.34621(18) 0.45819(14) 0.0763(6) Uani 1 1 d . . .
C7 C 0.9350(4) -0.3457(3) 0.4294(2) 0.1055(10) Uani 1 1 d . . .
C8 C 0.68073(14) 0.03344(15) 0.66094(10) 0.0509(4) Uani 1 1 d . . .
C9 C 0.79869(17) 0.06474(18) 0.64221(12) 0.0607(4) Uani 1 1 d . . .
C10 C 0.8824(2) 0.1410(2) 0.69471(14) 0.0745(6) Uani 1 1 d . . .
C11 C 0.8500(2) 0.1883(2) 0.76539(15) 0.0769(6) Uani 1 1 d . . .
C12 C 0.7342(2) 0.1574(2) 0.78444(15) 0.0837(7) Uani 1 1 d . . .
C13 C 0.64987(19) 0.0805(2) 0.73272(13) 0.0736(6) Uani 1 1 d . . .
C14 C 0.76367(15) 0.06532(15) 0.37153(10) 0.0511(4) Uani 1 1 d . . .
C15 C 0.6915(2) 0.16396(18) 0.33401(16) 0.0755(6) Uani 1 1 d . . .
C16 C 0.7525(3) 0.2723(2) 0.31963(19) 0.0917(8) Uani 1 1 d . . .
C17 C 0.8850(3) 0.2821(2) 0.34182(19) 0.0950(8) Uani 1 1 d . . .
C18 C 0.9561(2) 0.1832(2) 0.37791(18) 0.0893(7) Uani 1 1 d . . .
C19 C 0.89711(18) 0.0749(2) 0.39313(13) 0.0656(5) Uani 1 1 d . . .
H1 H 0.4587(19) -0.1867(17) 0.5212(11) 0.064(5) Uiso 1 1 d . . .
H4 H 0.623(2) -0.0346(17) 0.3948(12) 0.061(5) Uiso 1 1 d . . .
H41 H 0.321(4) -0.310(4) 0.415(2) 0.141(14) Uiso 1 1 d . . .
H42 H 0.394(4) -0.392(4) 0.484(3) 0.165(15) Uiso 1 1 d . . .
H43 H 0.354(4) -0.441(4) 0.398(3) 0.180(16) Uiso 1 1 d . . .
H51 H 0.474(4) -0.406(4) 0.295(3) 0.176(17) Uiso 1 1 d . . .
H52 H 0.616(3) -0.359(3) 0.317(2) 0.135(12) Uiso 1 1 d . . .
H53 H 0.567(3) -0.490(4) 0.354(2) 0.155(13) Uiso 1 1 d . . .
H71 H 0.987(4) -0.261(4) 0.445(2) 0.166(14) Uiso 1 1 d . . .
H72 H 0.922(4) -0.338(4) 0.371(3) 0.161(14) Uiso 1 1 d . . .
H73 H 0.986(3) -0.413(3) 0.448(2) 0.140(11) Uiso 1 1 d . . .
H9 H 0.819(2) 0.030(2) 0.5926(14) 0.076(6) Uiso 1 1 d . . .
H10 H 0.968(2) 0.161(2) 0.6821(15) 0.096(7) Uiso 1 1 d . . .
H11 H 0.911(3) 0.245(3) 0.8017(17) 0.110(8) Uiso 1 1 d . . .
H12 H 0.713(2) 0.184(2) 0.8359(17) 0.098(7) Uiso 1 1 d . . .
H13 H 0.569(2) 0.053(2) 0.7441(14) 0.091(7) Uiso 1 1 d . . .
H15 H 0.594(3) 0.150(2) 0.3156(16) 0.104(8) Uiso 1 1 d . . .
H16 H 0.701(3) 0.341(3) 0.2885(17) 0.114(9) Uiso 1 1 d . . .
H17 H 0.927(3) 0.358(3) 0.3294(19) 0.129(10) Uiso 1 1 d . . .
H18 H 1.052(3) 0.187(3) 0.3940(16) 0.110(8) Uiso 1 1 d . . .
H19 H 0.947(2) 0.001(2) 0.4187(15) 0.088(7) Uiso 1 1 d . . .

loop_
_atom_site_aniso_label
_atom_site_aniso_U_11
_atom_site_aniso_U_22
_atom_site_aniso_U_33
_atom_site_aniso_U_23
_atom_site_aniso_U_13
_atom_site_aniso_U_12
O1 0.1413(16) 0.0638(10) 0.1289(14) 0.0381(10) 0.0547(12) 0.0195(9)
N1 0.0479(7) 0.0577(8) 0.0580(8) -0.0011(7) 0.0137(6) -0.0063(6)
N2 0.0533(7) 0.0461(7) 0.0518(7) 0.0041(6) 0.0100(6) -0.0046(6)
N3 0.0700(9) 0.0446(8) 0.0584(8) 0.0042(6) 0.0160(7) 0.0039(6)
N4 0.0517(8) 0.0471(8) 0.0746(10) 0.0109(7) 0.0172(7) 0.0000(6)
N5 0.1055(13) 0.0571(10) 0.0709(10) -0.0037(8) -0.0002(9) -0.0265(9)
C1 0.0564(10) 0.0533(10) 0.0603(10) 0.0056(8) 0.0086(8) -0.0123(7)
C2 0.0773(11) 0.0446(9) 0.0544(9) 0.0064(8) 0.0037(8) -0.0128(8)
C3 0.0841(12) 0.0429(9) 0.0535(9) 0.0003(7) 0.0168(8) -0.0019(8)
C4 0.099(2) 0.0826(19) 0.129(3) -0.0041(18) -0.0045(18) -0.0432(17)
C5 0.180(4) 0.087(2) 0.0782(17) -0.0274(16) 0.013(2) -0.037(2)
C6 0.1120(16) 0.0491(11) 0.0738(12) 0.0087(9) 0.0329(12) 0.0111(10)
C7 0.134(2) 0.0787(18) 0.121(2) 0.0316(17) 0.067(2) 0.0445(18)
C8 0.0447(8) 0.0515(9) 0.0570(9) -0.0009(7) 0.0113(7) -0.0002(7)
C9 0.0559(9) 0.0671(11) 0.0618(10) -0.0076(9) 0.0187(8) -0.0113(8)
C10 0.0617(11) 0.0803(14) 0.0834(14) -0.0085(11) 0.0192(10) -0.0214(10)
C11 0.0707(12) 0.0712(13) 0.0851(14) -0.0212(11) 0.0072(10) -0.0096(10)
C12 0.0738(13) 0.1013(17) 0.0764(14) -0.0364(13) 0.0164(11) 0.0024(11)
C13 0.0559(10) 0.0949(15) 0.0741(12) -0.0211(11) 0.0231(9) -0.0052(10)
C14 0.0536(9) 0.0455(8) 0.0586(9) 0.0021(7) 0.0217(7) -0.0012(7)
C15 0.0611(11) 0.0571(11) 0.1145(17) 0.0252(11) 0.0328(11) 0.0077(9)
C16 0.0973(17) 0.0536(12) 0.139(2) 0.0267(13) 0.0583(16) 0.0121(11)
C17 0.1047(18) 0.0599(13) 0.136(2) 0.0008(14) 0.0617(16) -0.0248(13)
C18 0.0682(13) 0.0860(17) 0.1184(19) 0.0038(14) 0.0303(13) -0.0223(12)
C19 0.0564(10) 0.0653(12) 0.0768(12) 0.0071(10) 0.0175(9) -0.0032(9)

loop_
_atom_type_symbol
_atom_type_description
_atom_type_scat_dispersion_real
_atom_type_scat_dispersion_imag
_atom_type_scat_source
C C 0.0033 0.0016 'International Tables Vol C Tables 4.2.6.8 and 6.1.1.4'
H H 0.0000 0.0000 'International Tables Vol C Tables 4.2.6.8 and 6.1.1.4'
N N 0.0061 0.0033 'International Tables Vol C Tables 4.2.6.8 and 6.1.1.4'
O O 0.0106 0.0060 'International Tables Vol C Tables 4.2.6.8 and 6.1.1.4'

loop_
_geom_angle_atom_site_label_1
_geom_angle_atom_site_label_2
_geom_angle_atom_site_label_3
_geom_angle
_geom_angle_site_symmetry_1
_geom_angle_site_symmetry_3
_geom_angle_publ_flag
N2 N1 C8 113.60(13) . . ?
N1 N2 C1 114.66(14) . . ?
C3 N3 N4 121.52(15) . . ?
N3 N4 C14 118.48(14) . . ?
N3 N4 H4 122.6(13) . . ?
C14 N4 H4 117.3(13) . . ?
C2 N5 C5 123.0(2) . . ?
C2 N5 C4 120.6(2) . . ?
C5 N5 C4 116.4(3) . . ?
N2 C1 C2 118.26(16) . . ?
N2 C1 H1 118.2(11) . . ?
C2 C1 H1 123.6(11) . . ?
N5 C2 C1 122.50(18) . . ?
N5 C2 C3 117.43(17) . . ?
C1 C2 C3 120.05(15) . . ?
N3 C3 C6 115.28(18) . . ?
N3 C3 C2 126.53(16) . . ?
C6 C3 C2 118.16(16) . . ?
N5 C4 H41 117(2) . . ?
N5 C4 H42 110(2) . . ?
H41 C4 H42 105(3) . . ?
N5 C4 H43 110(3) . . ?
H41 C4 H43 112(3) . . ?
H42 C4 H43 101(3) . . ?
N5 C5 H51 107(3) . . ?
N5 C5 H52 110(2) . . ?
H51 C5 H52 112(4) . . ?
N5 C5 H53 108(2) . . ?
H51 C5 H53 108(3) . . ?
H52 C5 H53 113(3) . . ?
O1 C6 C3 119.8(2) . . ?
O1 C6 C7 121.2(2) . . ?
C3 C6 C7 119.01(19) . . ?
C6 C7 H71 112(2) . . ?
C6 C7 H72 112(2) . . ?
H71 C7 H72 97(3) . . ?
C6 C7 H73 112(2) . . ?
H71 C7 H73 111(3) . . ?
H72 C7 H73 111(3) . . ?
C13 C8 C9 118.60(16) . . ?
C13 C8 N1 116.63(15) . . ?
C9 C8 N1 124.76(15) . . ?
C10 C9 C8 119.91(17) . . ?
C10 C9 H9 122.8(12) . . ?
C8 C9 H9 117.3(12) . . ?
C11 C10 C9 120.91(19) . . ?
C11 C10 H10 119.6(15) . . ?
C9 C10 H10 119.5(14) . . ?
C12 C11 C10 119.5(2) . . ?
C12 C11 H11 121.1(15) . . ?
C10 C11 H11 119.3(16) . . ?
C11 C12 C13 120.2(2) . . ?
C11 C12 H12 120.3(15) . . ?
C13 C12 H12 119.4(15) . . ?
C12 C13 C8 120.92(19) . . ?
C12 C13 H13 123.7(14) . . ?
C8 C13 H13 115.3(14) . . ?
C15 C14 C19 119.65(16) . . ?
C15 C14 N4 119.06(15) . . ?
C19 C14 N4 121.29(16) . . ?
C14 C15 C16 120.0(2) . . ?
C14 C15 H15 116.6(14) . . ?
C16 C15 H15 123.3(14) . . ?
C17 C16 C15 120.3(2) . . ?
C17 C16 H16 119.5(16) . . ?
C15 C16 H16 120.0(16) . . ?
C18 C17 C16 119.4(2) . . ?
C18 C17 H17 120.9(18) . . ?
C16 C17 H17 119.6(18) . . ?
C17 C18 C19 121.1(2) . . ?
C17 C18 H18 121.5(16) . . ?
C19 C18 H18 117.3(16) . . ?
C18 C19 C14 119.5(2) . . ?
C18 C19 H19 122.5(13) . . ?
C14 C19 H19 118.0(13) . . ?

loop_
_geom_bond_atom_site_label_1
_geom_bond_atom_site_label_2
_geom_bond_distance
_geom_bond_site_symmetry_2
_geom_bond_publ_flag
O1 C6 1.213(2) . ?
N1 N2 1.2819(19) . ?
N1 C8 1.417(2) . ?
N2 C1 1.359(2) . ?
N3 C3 1.295(2) . ?
N3 N4 1.326(2) . ?
N4 C14 1.400(2) . ?
N4 H4 0.84(2) . ?
N5 C2 1.343(2) . ?
N5 C5 1.451(4) . ?
N5 C4 1.455(4) . ?
C1 C2 1.375(3) . ?
C1 H1 0.960(19) . ?
C2 C3 1.493(3) . ?
C3 C6 1.484(3) . ?
C4 H41 0.90(4) . ?
C4 H42 1.01(4) . ?
C4 H43 0.91(5) . ?
C5 H51 0.89(5) . ?
C5 H52 0.99(4) . ?
C5 H53 1.02(4) . ?
C6 C7 1.498(4) . ?
C7 H71 1.07(4) . ?
C7 H72 0.95(4) . ?
C7 H73 0.92(4) . ?
C8 C13 1.384(2) . ?
C8 C9 1.384(2) . ?
C9 C10 1.377(3) . ?
C9 H9 0.96(2) . ?
C10 C11 1.376(3) . ?
C10 H10 0.99(2) . ?
C11 C12 1.364(3) . ?
C11 H11 0.99(3) . ?
C12 C13 1.378(3) . ?
C12 H12 0.96(3) . ?
C13 H13 0.96(2) . ?
C14 C15 1.382(3) . ?
C14 C19 1.384(2) . ?
C15 C16 1.382(3) . ?
C15 H15 1.03(3) . ?
C16 C17 1.374(4) . ?
C16 H16 1.00(3) . ?
C17 C18 1.372(4) . ?
C17 H17 0.97(3) . ?
C18 C19 1.375(3) . ?
C18 H18 0.99(3) . ?
C19 H19 1.00(2) . ?

loop_
_cod_related_entry_id
_cod_related_entry_database
_cod_related_entry_code
1 ChemSpider 21189031
